data_2237379
loop_
_publ_author_name
'Taha, Muhammad'
'Ismail, Nor Hadiani'
'Aziza, Ahmad Nazif'
'Shah, Syed Adnan Ali'
'Yousuf, Sammer'

_publ_section_title
;
 3-[2-(Triphenylphosphanylidene)acetyl]-2<i>H</i>-chromen-2-one
;
_journal_coeditor_code PV2616
_journal_issue 2
_journal_name_full 'Acta Crystallographica Section E'
_journal_page_first o245
_journal_paper_doi 10.1107/S160053681300127X
_journal_volume 69
_journal_year 2013
_chemical_formula_iupac 'C29 H21 O3 P'
_chemical_formula_moiety 'C29 H21 O3 P'
_chemical_formula_sum 'C29 H21 O3 P'
_chemical_formula_weight 448.43
_chemical_name_systematic
;
3-[2-(Triphenylphosphanylidene)acetyl]-2<i>H</i>-chromen-2-one
;
_space_group_IT_number 2
_symmetry_cell_setting triclinic
_symmetry_space_group_name_Hall '-P 1'
_symmetry_space_group_name_H-M 'P -1'
_atom_sites_solution_hydrogens geom
_atom_sites_solution_primary direct
_atom_sites_solution_secondary difmap
_audit_creation_method SHELXL-97
_cell_angle_alpha 108.669(4)
_cell_angle_beta 104.484(4)
_cell_angle_gamma 99.746(4)
_cell_formula_units_Z 2
_cell_length_a 9.7837(12)
_cell_length_b 10.3917(14)
_cell_length_c 12.2925(17)
_cell_measurement_reflns_used 7459
_cell_measurement_temperature 100(2)
_cell_measurement_theta_max 26.42
_cell_measurement_theta_min 3.15
_cell_volume 1103.2(3)
_computing_cell_refinement 'SAINT (Bruker, 2000)'
_computing_data_collection 'APEX2 (Bruker, 2000)'
_computing_data_reduction 'SAINT (Bruker, 2000)'
_computing_molecular_graphics 'SHELXTL (Sheldrick, 2008)'
_computing_publication_material 'SHELXTL (Sheldrick, 2008)'
_computing_structure_refinement 'SHELXL97 (Sheldrick, 2008)'
_computing_structure_solution 'SHELXS97 (Sheldrick, 2008)'
_diffrn_ambient_temperature 100(2)
_diffrn_measured_fraction_theta_full 0.998
_diffrn_measured_fraction_theta_max 0.998
_diffrn_measurement_device_type 'Bruker APEXII CCD'
_diffrn_measurement_method '\w scan'
_diffrn_radiation_monochromator graphite
_diffrn_radiation_source 'fine-focus sealed tube'
_diffrn_radiation_type MoK\a
_diffrn_radiation_wavelength 0.71073
_diffrn_reflns_av_R_equivalents 0.0448
_diffrn_reflns_av_sigmaI/netI 0.0207
_diffrn_reflns_limit_h_max 11
_diffrn_reflns_limit_h_min -11
_diffrn_reflns_limit_k_max 12
_diffrn_reflns_limit_k_min -12
_diffrn_reflns_limit_l_max 14
_diffrn_reflns_limit_l_min -14
_diffrn_reflns_number 36693
_diffrn_reflns_theta_full 25.50
_diffrn_reflns_theta_max 25.50
_diffrn_reflns_theta_min 3.18
_diffrn_standards_number 0
_exptl_absorpt_coefficient_mu 0.155
_exptl_absorpt_correction_T_max 0.9492
_exptl_absorpt_correction_T_min 0.9322
_exptl_absorpt_correction_type multi-scan
_exptl_absorpt_process_details '(SADABS; Bruker, 2000)'
_exptl_crystal_colour Yellow
_exptl_crystal_density_diffrn 1.350
_exptl_crystal_density_method 'not measured'
_exptl_crystal_description Block
_exptl_crystal_F_000 468
_exptl_crystal_size_max 0.46
_exptl_crystal_size_mid 0.41
_exptl_crystal_size_min 0.34
_refine_diff_density_max 0.323
_refine_diff_density_min -0.395
_refine_ls_extinction_coef 0.041(3)
_refine_ls_extinction_expression Fc^*^=kFc[1+0.001xFc^2^\l^3^/sin(2\q)]^-1/4^
_refine_ls_extinction_method 'SHELXL97 (Sheldrick, 2008)'
_refine_ls_goodness_of_fit_ref 1.074
_refine_ls_hydrogen_treatment constr
_refine_ls_matrix_type full
_refine_ls_number_parameters 299
_refine_ls_number_reflns 4102
_refine_ls_number_restraints 0
_refine_ls_restrained_S_all 1.074
_refine_ls_R_factor_all 0.0397
_refine_ls_R_factor_gt 0.0354
_refine_ls_shift/su_max 0.000
_refine_ls_shift/su_mean 0.000
_refine_ls_structure_factor_coef Fsqd
_refine_ls_weighting_details 'calc w=1/[\s^2^(Fo^2^)+(0.0408P)^2^+0.6733P] where P=(Fo^2^+2Fc^2^)/3'
_refine_ls_weighting_scheme calc
_refine_ls_wR_factor_gt 0.0872
_refine_ls_wR_factor_ref 0.0926
_reflns_number_gt 3716
_reflns_number_total 4102
_reflns_threshold_expression I>2sigma(I)
_cod_data_source_file pv2616.cif
_cod_data_source_block I
_cod_database_code 2237379
_cod_database_fobs_code 2237379

loop_
_symmetry_equiv_pos_as_xyz
'x, y, z'
'-x, -y, -z'

loop_
_atom_site_type_symbol
_atom_site_label
_atom_site_fract_x
_atom_site_fract_y
_atom_site_fract_z
_atom_site_U_iso_or_equiv
_atom_site_adp_type
_atom_site_calc_flag
_atom_site_refinement_flags
_atom_site_occupancy
_atom_site_symmetry_multiplicity
P P1 0.22033(4) 0.28713(4) 0.37638(3) 0.01546(12) Uani d . 1 1
O O1 0.54288(11) 0.37113(10) 0.89176(9) 0.0192(2) Uani d . 1 1
O O2 0.32695(11) 0.37143(11) 0.78335(9) 0.0227(2) Uani d . 1 1
O O3 0.32489(11) 0.06590(10) 0.47387(9) 0.0213(2) Uani d . 1 1
C C1 0.67160(16) 0.33179(15) 0.90304(13) 0.0178(3) Uani d . 1 1
C C2 0.78228(17) 0.39917(16) 1.01425(13) 0.0222(3) Uani d . 1 1
H H2A 0.7684 0.4680 1.0801 0.027 Uiso calc R 1 1
C C3 0.91346(17) 0.36328(17) 1.02647(14) 0.0251(3) Uani d . 1 1
H H3A 0.9915 0.4093 1.1014 0.030 Uiso calc R 1 1
C C4 0.93292(18) 0.26033(17) 0.93023(14) 0.0264(3) Uani d . 1 1
H H4A 1.0236 0.2366 0.9403 0.032 Uiso calc R 1 1
C C5 0.82116(17) 0.19312(16) 0.82082(14) 0.0235(3) Uani d . 1 1
H H5A 0.8346 0.1223 0.7560 0.028 Uiso calc R 1 1
C C6 0.68754(16) 0.22893(15) 0.80479(13) 0.0187(3) Uani d . 1 1
C C7 0.57153(16) 0.17586(15) 0.69048(12) 0.0183(3) Uani d . 1 1
H H7A 0.5774 0.1018 0.6237 0.022 Uiso calc R 1 1
C C8 0.45432(15) 0.22872(14) 0.67566(12) 0.0166(3) Uani d . 1 1
C C9 0.43323(15) 0.32761(14) 0.78122(12) 0.0171(3) Uani d . 1 1
C C10 0.35227(15) 0.19030(15) 0.54841(12) 0.0168(3) Uani d . 1 1
C C11 0.30703(15) 0.30007(15) 0.52151(12) 0.0174(3) Uani d . 1 1
H H11A 0.3250 0.3869 0.5869 0.021 Uiso calc R 1 1
C C12 0.05596(15) 0.14349(15) 0.29385(13) 0.0179(3) Uani d . 1 1
C C13 -0.01368(16) 0.10991(16) 0.17037(13) 0.0221(3) Uani d . 1 1
H H13A 0.0293 0.1585 0.1284 0.027 Uiso calc R 1 1
C C14 -0.14561(17) 0.00551(17) 0.10911(13) 0.0244(3) Uani d . 1 1
H H14A -0.1942 -0.0159 0.0256 0.029 Uiso calc R 1 1
C C15 -0.20609(17) -0.06731(17) 0.16996(14) 0.0275(4) Uani d . 1 1
H H15A -0.2963 -0.1388 0.1281 0.033 Uiso calc R 1 1
C C16 -0.13548(18) -0.03636(18) 0.29201(15) 0.0303(4) Uani d . 1 1
H H16A -0.1765 -0.0880 0.3329 0.036 Uiso calc R 1 1
C C17 -0.00522(16) 0.06981(17) 0.35421(13) 0.0233(3) Uani d . 1 1
H H17A 0.0421 0.0921 0.4381 0.028 Uiso calc R 1 1
C C18 0.17083(17) 0.44966(15) 0.39085(13) 0.0198(3) Uani d . 1 1
C C19 0.28216(19) 0.57658(16) 0.45100(15) 0.0274(3) Uani d . 1 1
H H19A 0.3809 0.5754 0.4821 0.033 Uiso calc R 1 1
C C20 0.2484(2) 0.70386(18) 0.46519(16) 0.0346(4) Uani d . 1 1
H H20A 0.3235 0.7902 0.5075 0.042 Uiso calc R 1 1
C C21 0.1052(2) 0.70496(19) 0.41764(16) 0.0370(4) Uani d . 1 1
H H21A 0.0830 0.7922 0.4245 0.044 Uiso calc R 1 1
C C22 -0.0057(2) 0.5810(2) 0.36029(15) 0.0357(4) Uani d . 1 1
H H22A -0.1041 0.5833 0.3295 0.043 Uiso calc R 1 1
C C23 0.02628(18) 0.45223(18) 0.34736(14) 0.0260(3) Uani d . 1 1
H H23A -0.0503 0.3668 0.3090 0.031 Uiso calc R 1 1
C C24 0.33364(15) 0.26597(15) 0.27860(12) 0.0181(3) Uani d . 1 1
C C25 0.41259(18) 0.16625(18) 0.27691(15) 0.0278(4) Uani d . 1 1
H H25A 0.4064 0.1125 0.3260 0.033 Uiso calc R 1 1
C C26 0.5006(2) 0.1454(2) 0.20336(17) 0.0350(4) Uani d . 1 1
H H26A 0.5549 0.0777 0.2028 0.042 Uiso calc R 1 1
C C27 0.50937(18) 0.22260(18) 0.13103(15) 0.0303(4) Uani d . 1 1
H H27A 0.5701 0.2083 0.0813 0.036 Uiso calc R 1 1
C C28 0.42996(19) 0.32023(16) 0.13125(14) 0.0287(4) Uani d . 1 1
H H28A 0.4352 0.3724 0.0808 0.034 Uiso calc R 1 1
C C29 0.34227(17) 0.34276(16) 0.20488(13) 0.0238(3) Uani d . 1 1
H H29A 0.2882 0.4105 0.2050 0.029 Uiso calc R 1 1

loop_
_atom_site_aniso_label
_atom_site_aniso_U_11
_atom_site_aniso_U_22
_atom_site_aniso_U_33
_atom_site_aniso_U_12
_atom_site_aniso_U_13
_atom_site_aniso_U_23
P1 0.0158(2) 0.01588(19) 0.01475(19) 0.00488(14) 0.00474(14) 0.00582(14)
O1 0.0200(5) 0.0226(5) 0.0143(5) 0.0084(4) 0.0057(4) 0.0046(4)
O2 0.0203(5) 0.0268(6) 0.0200(5) 0.0101(4) 0.0074(4) 0.0050(4)
O3 0.0249(5) 0.0174(5) 0.0173(5) 0.0062(4) 0.0046(4) 0.0023(4)
C1 0.0199(7) 0.0190(7) 0.0177(7) 0.0069(6) 0.0072(6) 0.0094(6)
C2 0.0261(8) 0.0239(7) 0.0157(7) 0.0079(6) 0.0065(6) 0.0063(6)
C3 0.0247(8) 0.0312(8) 0.0177(7) 0.0083(7) 0.0023(6) 0.0103(6)
C4 0.0246(8) 0.0338(9) 0.0258(8) 0.0154(7) 0.0077(6) 0.0144(7)
C5 0.0282(8) 0.0258(8) 0.0200(7) 0.0142(6) 0.0090(6) 0.0088(6)
C6 0.0235(7) 0.0180(7) 0.0173(7) 0.0075(6) 0.0075(6) 0.0085(6)
C7 0.0242(7) 0.0159(7) 0.0152(7) 0.0067(6) 0.0076(6) 0.0050(5)
C8 0.0197(7) 0.0143(6) 0.0157(7) 0.0032(5) 0.0069(6) 0.0054(5)
C9 0.0180(7) 0.0170(7) 0.0157(7) 0.0033(5) 0.0056(5) 0.0060(5)
C10 0.0158(7) 0.0181(7) 0.0156(7) 0.0033(5) 0.0066(5) 0.0046(5)
C11 0.0181(7) 0.0176(7) 0.0132(6) 0.0040(5) 0.0031(5) 0.0035(5)
C12 0.0161(7) 0.0177(7) 0.0186(7) 0.0052(5) 0.0054(5) 0.0053(6)
C13 0.0231(8) 0.0242(7) 0.0185(7) 0.0047(6) 0.0060(6) 0.0086(6)
C14 0.0225(8) 0.0280(8) 0.0173(7) 0.0048(6) 0.0028(6) 0.0053(6)
C15 0.0190(7) 0.0298(8) 0.0249(8) -0.0010(6) 0.0044(6) 0.0050(7)
C16 0.0247(8) 0.0379(9) 0.0256(8) -0.0019(7) 0.0096(7) 0.0131(7)
C17 0.0205(7) 0.0297(8) 0.0178(7) 0.0032(6) 0.0061(6) 0.0085(6)
C18 0.0259(8) 0.0220(7) 0.0168(7) 0.0108(6) 0.0100(6) 0.0097(6)
C19 0.0321(9) 0.0225(8) 0.0309(8) 0.0085(7) 0.0146(7) 0.0105(7)
C20 0.0533(11) 0.0227(8) 0.0363(9) 0.0135(8) 0.0247(9) 0.0128(7)
C21 0.0681(13) 0.0321(9) 0.0290(9) 0.0317(9) 0.0267(9) 0.0174(8)
C22 0.0452(10) 0.0527(11) 0.0235(8) 0.0361(9) 0.0151(8) 0.0183(8)
C23 0.0284(8) 0.0332(9) 0.0182(7) 0.0155(7) 0.0069(6) 0.0089(6)
C24 0.0163(7) 0.0184(7) 0.0158(7) 0.0014(5) 0.0040(5) 0.0041(5)
C25 0.0320(9) 0.0336(9) 0.0297(8) 0.0166(7) 0.0170(7) 0.0182(7)
C26 0.0362(10) 0.0445(10) 0.0385(10) 0.0236(8) 0.0228(8) 0.0197(8)
C27 0.0292(9) 0.0338(9) 0.0253(8) 0.0026(7) 0.0161(7) 0.0055(7)
C28 0.0396(9) 0.0213(8) 0.0221(8) -0.0013(7) 0.0142(7) 0.0057(6)
C29 0.0306(8) 0.0188(7) 0.0211(7) 0.0048(6) 0.0091(6) 0.0067(6)

loop_
_atom_type_symbol
_atom_type_description
_atom_type_scat_dispersion_real
_atom_type_scat_dispersion_imag
_atom_type_scat_source
C C 0.0033 0.0016 'International Tables Vol C Tables 4.2.6.8 and 6.1.1.4'
H H 0.0000 0.0000 'International Tables Vol C Tables 4.2.6.8 and 6.1.1.4'
O O 0.0106 0.0060 'International Tables Vol C Tables 4.2.6.8 and 6.1.1.4'
P P 0.1023 0.0942 'International Tables Vol C Tables 4.2.6.8 and 6.1.1.4'

loop_
_geom_angle_atom_site_label_1
_geom_angle_atom_site_label_2
_geom_angle_atom_site_label_3
_geom_angle
C11 P1 C12 114.64(7)
C11 P1 C18 106.69(7)
C12 P1 C18 108.00(7)
C11 P1 C24 114.32(7)
C12 P1 C24 105.28(6)
C18 P1 C24 107.59(7)
C1 O1 C9 122.54(11)
O1 C1 C2 117.19(13)
O1 C1 C6 120.27(13)
C2 C1 C6 122.53(13)
C3 C2 C1 118.02(14)
C3 C2 H2A 121.0
C1 C2 H2A 121.0
C2 C3 C4 120.94(14)
C2 C3 H3A 119.5
C4 C3 H3A 119.5
C5 C4 C3 120.28(14)
C5 C4 H4A 119.9
C3 C4 H4A 119.9
C4 C5 C6 120.17(14)
C4 C5 H5A 119.9
C6 C5 H5A 119.9
C1 C6 C5 118.03(13)
C1 C6 C7 117.86(13)
C5 C6 C7 123.85(13)
C8 C7 C6 121.52(13)
C8 C7 H7A 119.2
C6 C7 H7A 119.2
C7 C8 C9 119.72(13)
C7 C8 C10 118.80(12)
C9 C8 C10 121.38(12)
O2 C9 O1 116.03(12)
O2 C9 C8 126.74(13)
O1 C9 C8 117.16(12)
O3 C10 C11 125.68(13)
O3 C10 C8 117.62(12)
C11 C10 C8 116.45(12)
C10 C11 P1 123.73(11)
C10 C11 H11A 118.1
P1 C11 H11A 118.1
C17 C12 C13 119.83(13)
C17 C12 P1 119.88(11)
C13 C12 P1 120.23(11)
C14 C13 C12 120.01(14)
C14 C13 H13A 120.0
C12 C13 H13A 120.0
C15 C14 C13 119.81(14)
C15 C14 H14A 120.1
C13 C14 H14A 120.1
C14 C15 C16 120.32(14)
C14 C15 H15A 119.8
C16 C15 H15A 119.8
C17 C16 C15 120.08(15)
C17 C16 H16A 120.0
C15 C16 H16A 120.0
C16 C17 C12 119.93(14)
C16 C17 H17A 120.0
C12 C17 H17A 120.0
C23 C18 C19 119.69(14)
C23 C18 P1 122.02(12)
C19 C18 P1 118.27(12)
C20 C19 C18 120.03(16)
C20 C19 H19A 120.0
C18 C19 H19A 120.0
C21 C20 C19 119.81(17)
C21 C20 H20A 120.1
C19 C20 H20A 120.1
C22 C21 C20 120.71(15)
C22 C21 H21A 119.6
C20 C21 H21A 119.6
C21 C22 C23 120.09(16)
C21 C22 H22A 120.0
C23 C22 H22A 120.0
C18 C23 C22 119.60(16)
C18 C23 H23A 120.2
C22 C23 H23A 120.2
C25 C24 C29 119.40(14)
C25 C24 P1 117.57(11)
C29 C24 P1 123.02(11)
C26 C25 C24 119.95(15)
C26 C25 H25A 120.0
C24 C25 H25A 120.0
C27 C26 C25 120.35(16)
C27 C26 H26A 119.8
C25 C26 H26A 119.8
C28 C27 C26 119.91(15)
C28 C27 H27A 120.0
C26 C27 H27A 120.0
C27 C28 C29 120.33(15)
C27 C28 H28A 119.8
C29 C28 H28A 119.8
C28 C29 C24 120.05(15)
C28 C29 H29A 120.0
C24 C29 H29A 120.0

loop_
_geom_bond_atom_site_label_1
_geom_bond_atom_site_label_2
_geom_bond_distance
P1 C11 1.7237(14)
P1 C12 1.8014(15)
P1 C18 1.8019(15)
P1 C24 1.8171(15)
O1 C1 1.3769(17)
O1 C9 1.3838(17)
O2 C9 1.2064(18)
O3 C10 1.2586(17)
C1 C2 1.386(2)
C1 C6 1.396(2)
C2 C3 1.382(2)
C2 H2A 0.9500
C3 C4 1.397(2)
C3 H3A 0.9500
C4 C5 1.377(2)
C4 H4A 0.9500
C5 C6 1.403(2)
C5 H5A 0.9500
C6 C7 1.436(2)
C7 C8 1.350(2)
C7 H7A 0.9500
C8 C9 1.4610(19)
C8 C10 1.5123(19)
C10 C11 1.395(2)
C11 H11A 0.9500
C12 C17 1.388(2)
C12 C13 1.398(2)
C13 C14 1.388(2)
C13 H13A 0.9500
C14 C15 1.384(2)
C14 H14A 0.9500
C15 C16 1.389(2)
C15 H15A 0.9500
C16 C17 1.387(2)
C16 H16A 0.9500
C17 H17A 0.9500
C18 C23 1.389(2)
C18 C19 1.400(2)
C19 C20 1.385(2)
C19 H19A 0.9500
C20 C21 1.380(3)
C20 H20A 0.9500
C21 C22 1.377(3)
C21 H21A 0.9500
C22 C23 1.395(2)
C22 H22A 0.9500
C23 H23A 0.9500
C24 C25 1.391(2)
C24 C29 1.394(2)
C25 C26 1.390(2)
C25 H25A 0.9500
C26 C27 1.383(3)
C26 H26A 0.9500
C27 C28 1.378(3)
C27 H27A 0.9500
C28 C29 1.390(2)
C28 H28A 0.9500
C29 H29A 0.9500

loop_
_geom_hbond_atom_site_label_D
_geom_hbond_atom_site_label_H
_geom_hbond_atom_site_label_A
_geom_hbond_site_symmetry_A
_geom_hbond_distance_DH
_geom_hbond_distance_HA
_geom_hbond_distance_DA
_geom_hbond_angle_DHA
_geom_hbond_publ_flag
C2 H2A O2 2_667 0.95 2.45 3.378(2) 166 yes
C7 H7A O3 2_656 0.95 2.28 3.171(2) 156 yes
C22 H22A O2 2_566 0.95 2.48 3.398(2) 163 yes
C25 H25A O3 . 0.95 2.31 3.168(2) 150 yes
C28 H28A O1 2_666 0.95 2.54 3.281(2) 135 yes

loop_
_geom_torsion_atom_site_label_1
_geom_torsion_atom_site_label_2
_geom_torsion_atom_site_label_3
_geom_torsion_atom_site_label_4
_geom_torsion
C9 O1 C1 C2 170.11(13)
C9 O1 C1 C6 -9.35(19)
O1 C1 C2 C3 -178.61(13)
C6 C1 C2 C3 0.8(2)
C1 C2 C3 C4 -1.1(2)
C2 C3 C4 C5 0.3(2)
C3 C4 C5 C6 0.8(2)
O1 C1 C6 C5 179.69(12)
C2 C1 C6 C5 0.3(2)
O1 C1 C6 C7 5.4(2)
C2 C1 C6 C7 -174.07(13)
C4 C5 C6 C1 -1.1(2)
C4 C5 C6 C7 172.88(14)
C1 C6 C7 C8 3.8(2)
C5 C6 C7 C8 -170.22(14)
C6 C7 C8 C9 -8.9(2)
C6 C7 C8 C10 167.60(13)
C1 O1 C9 O2 -178.77(12)
C1 O1 C9 C8 4.13(18)
C7 C8 C9 O2 -171.75(14)
C10 C8 C9 O2 11.9(2)
C7 C8 C9 O1 5.00(19)
C10 C8 C9 O1 -171.38(12)
C7 C8 C10 O3 38.62(19)
C9 C8 C10 O3 -144.96(13)
C7 C8 C10 C11 -135.98(14)
C9 C8 C10 C11 40.43(18)
O3 C10 C11 P1 -6.8(2)
C8 C10 C11 P1 167.32(10)
C12 P1 C11 C10 55.66(14)
C18 P1 C11 C10 175.16(12)
C24 P1 C11 C10 -66.05(14)
C11 P1 C12 C17 11.30(15)
C18 P1 C12 C17 -107.47(12)
C24 P1 C12 C17 137.81(12)
C11 P1 C12 C13 -171.47(11)
C18 P1 C12 C13 69.77(13)
C24 P1 C12 C13 -44.96(13)
C17 C12 C13 C14 1.6(2)
P1 C12 C13 C14 -175.62(12)
C12 C13 C14 C15 -1.5(2)
C13 C14 C15 C16 0.0(2)
C14 C15 C16 C17 1.3(3)
C15 C16 C17 C12 -1.2(3)
C13 C12 C17 C16 -0.3(2)
P1 C12 C17 C16 176.96(12)
C11 P1 C18 C23 -121.10(13)
C12 P1 C18 C23 2.62(14)
C24 P1 C18 C23 115.81(13)
C11 P1 C18 C19 57.07(13)
C12 P1 C18 C19 -179.21(11)
C24 P1 C18 C19 -66.02(13)
C23 C18 C19 C20 -1.1(2)
P1 C18 C19 C20 -179.28(12)
C18 C19 C20 C21 -1.4(2)
C19 C20 C21 C22 2.6(3)
C20 C21 C22 C23 -1.4(2)
C19 C18 C23 C22 2.3(2)
P1 C18 C23 C22 -179.58(11)
C21 C22 C23 C18 -1.1(2)
C11 P1 C24 C25 47.08(14)
C12 P1 C24 C25 -79.63(13)
C18 P1 C24 C25 165.36(12)
C11 P1 C24 C29 -134.07(12)
C12 P1 C24 C29 99.21(13)
C18 P1 C24 C29 -15.79(14)
C29 C24 C25 C26 0.9(2)
P1 C24 C25 C26 179.75(13)
C24 C25 C26 C27 -0.4(3)
C25 C26 C27 C28 -0.4(3)
C26 C27 C28 C29 0.8(3)
C27 C28 C29 C24 -0.3(2)
C25 C24 C29 C28 -0.5(2)
P1 C24 C29 C28 -179.31(11)

loop_
_cod_related_entry_id
_cod_related_entry_database
_cod_related_entry_code
1 ChemSpider 28684791
